data_7204528
loop_
_publ_author_name
'Huang, Jin'
'Wang, Xiqu'
'Jacobson, Allan J.'

_publ_section_title
;
 Hydrothermal synthesis and structures of the new open-framework uranyl
 silicates Rb4(UO2)2(Si8O20) (USH-2Rb), Rb2(UO2)(Si2O6)&#x00B7;H2O
 (USH-4Rb) and A2(UO2)(Si2O6)&#x00B7;0.5H2O (USH-5A; A = Rb, Cs)
;
_journal_issue 2
_journal_name_full 'Journal of Materials Chemistry'
_journal_page_first 191
_journal_paper_doi 10.1039/b208787c
_journal_volume 13
_journal_year 2003
_chemical_formula_moiety 'H O8.50 Rb2 Si2 U'
_chemical_formula_sum 'H O8.5 Rb2 Si2 U'
_chemical_formula_weight 602.16
_chemical_name_systematic
;
?
;
_space_group_IT_number 61
_symmetry_space_group_name_Hall '-P 2ac 2ab'
_symmetry_space_group_name_H-M 'P b c a'
_atom_sites_solution_hydrogens 'not located'
_atom_sites_solution_primary direct
_atom_sites_solution_secondary difmap
_audit_creation_method SHELXL-97
_cell_angle_alpha 90.00
_cell_angle_beta 90.00
_cell_angle_gamma 90.00
_cell_formula_units_Z 16
_cell_length_a 14.6270(6)
_cell_length_b 15.1447(7)
_cell_length_c 16.6446(7)
_cell_measurement_reflns_used 6803
_cell_measurement_temperature 293(2)
_cell_measurement_theta_max 28
_cell_measurement_theta_min 2.2
_cell_volume 3687.1(3)
_computing_cell_refinement SAINT
_computing_data_collection SMART
_computing_data_reduction SAINT
_computing_molecular_graphics 'DIAMOND 2.1'
_computing_structure_refinement 'SHELXL-97 (Sheldrick, 1997)'
_computing_structure_solution SHELXTL
_diffrn_ambient_temperature 293(2)
_diffrn_measured_fraction_theta_full 0.939
_diffrn_measured_fraction_theta_max 0.939
_diffrn_measurement_device_type 'Siemens SMART/CCD'
_diffrn_measurement_method 'narrow frame'
_diffrn_radiation_monochromator graphite
_diffrn_radiation_source 'fine-focus sealed tube'
_diffrn_radiation_type MoK\a
_diffrn_radiation_wavelength 0.71073
_diffrn_reflns_av_R_equivalents 0.0461
_diffrn_reflns_av_sigmaI/netI 0.0324
_diffrn_reflns_limit_h_max 19
_diffrn_reflns_limit_h_min -11
_diffrn_reflns_limit_k_max 19
_diffrn_reflns_limit_k_min -20
_diffrn_reflns_limit_l_max 21
_diffrn_reflns_limit_l_min -20
_diffrn_reflns_number 21723
_diffrn_reflns_theta_full 28.48
_diffrn_reflns_theta_max 28.48
_diffrn_reflns_theta_min 2.29
_diffrn_standards_decay_% <1
_exptl_absorpt_coefficient_mu 28.378
_exptl_absorpt_correction_T_max 'Tmin/Tmax ratio 0.5782'
_exptl_absorpt_correction_T_min 'Tmin/Tmax ratio 0.5782'
_exptl_absorpt_correction_type 'multiscan, SADABS'
_exptl_absorpt_process_details 'SADABS program'
_exptl_crystal_colour yellow
_exptl_crystal_density_diffrn 4.339
_exptl_crystal_density_method 'not measured'
_exptl_crystal_description polyhedron
_exptl_crystal_F_000 4208
_exptl_crystal_size_max 0.13
_exptl_crystal_size_mid 0.13
_exptl_crystal_size_min 0.08
_refine_diff_density_max 1.560
_refine_diff_density_min -1.660
_refine_diff_density_rms 0.298
_refine_ls_extinction_coef 0.000141(14)
_refine_ls_extinction_expression Fc^*^=kFc[1+0.001xFc^2^\l^3^/sin(2\q)]^-1/4^
_refine_ls_extinction_method SHELXL
_refine_ls_goodness_of_fit_ref 1.180
_refine_ls_hydrogen_treatment mixed
_refine_ls_matrix_type full
_refine_ls_number_parameters 245
_refine_ls_number_reflns 4377
_refine_ls_number_restraints 0
_refine_ls_restrained_S_all 1.180
_refine_ls_R_factor_all 0.0577
_refine_ls_R_factor_gt 0.0346
_refine_ls_shift/su_max 0.000
_refine_ls_shift/su_mean 0.000
_refine_ls_structure_factor_coef Fsqd
_refine_ls_weighting_details 'calc w=1/[\s^2^(Fo^2^)+(0.0359P)^2^+78.0979P] where P=(Fo^2^+2Fc^2^)/3'
_refine_ls_weighting_scheme calc
_refine_ls_wR_factor_gt 0.1037
_refine_ls_wR_factor_ref 0.1092
_reflns_number_gt 3022
_reflns_number_total 4377
_reflns_threshold_expression >2sigma(I)
_cod_data_source_file b208787c.txt
_cod_data_source_block USH-5Rb
_cod_original_sg_symbol_H-M Pbca
_cod_original_formula_sum 'H O8.50 Rb2 Si2 U'
_cod_database_code 7204528

loop_
_symmetry_equiv_pos_as_xyz
'x, y, z'
'-x+1/2, -y, z+1/2'
'-x, y+1/2, -z+1/2'
'x+1/2, -y+1/2, -z'
'-x, -y, -z'
'x-1/2, y, -z-1/2'
'x, -y-1/2, z-1/2'
'-x-1/2, y-1/2, z'

loop_
_atom_site_label
_atom_site_type_symbol
_atom_site_fract_x
_atom_site_fract_y
_atom_site_fract_z
_atom_site_U_iso_or_equiv
_atom_site_adp_type
_atom_site_occupancy
_atom_site_symmetry_multiplicity
_atom_site_calc_flag
_atom_site_refinement_flags
_atom_site_disorder_assembly
_atom_site_disorder_group
Rb1 Rb 0.46029(9) 0.41962(8) 0.37840(9) 0.0278(3) Uani 1 1 d . . .
Rb2 Rb 0.57488(8) 0.23265(9) 0.23872(8) 0.0254(3) Uani 1 1 d . . .
Rb3 Rb 0.50099(8) -0.00091(8) 0.35213(6) 0.0159(2) Uani 1 1 d . . .
Rb4 Rb 0.76253(10) -0.07997(10) 0.50055(8) 0.0337(3) Uani 1 1 d . . .
U1 U 0.75376(2) -0.00263(2) 0.25140(2) 0.00792(12) Uani 1 1 d . . .
U2 U 0.50354(2) 0.19643(2) 0.49997(3) 0.00724(11) Uani 1 1 d . . .
Si1 Si 0.28599(19) -0.15950(19) 0.40754(16) 0.0069(6) Uani 1 1 d . . .
Si2 Si 0.3386(2) 0.20551(19) 0.33384(17) 0.0062(6) Uani 1 1 d . . .
Si3 Si 0.7138(2) 0.15642(19) 0.40821(16) 0.0076(6) Uani 1 1 d . . .
Si4 Si 0.6623(2) -0.20766(19) 0.33477(17) 0.0080(6) Uani 1 1 d . . .
O1 O 0.4470(5) 0.0888(5) 0.4994(4) 0.0142(16) Uani 1 1 d . . .
O2 O 0.8618(5) -0.0580(5) 0.2735(5) 0.0142(17) Uani 1 1 d . . .
O3 O 0.6457(5) 0.0504(5) 0.2294(5) 0.0149(17) Uani 1 1 d . . .
O4 O 0.6768(6) -0.1031(5) 0.3238(5) 0.0171(18) Uani 1 1 d . . .
O5 O 0.5560(6) 0.3062(5) 0.4981(5) 0.0169(17) Uani 1 1 d . . .
O6 O 0.7654(5) 0.0744(5) 0.3668(5) 0.0173(17) Uani 1 1 d . . .
O7 O 0.7350(5) -0.0801(5) 0.1376(4) 0.0141(16) Uani 1 1 d . . .
O8 O 0.4158(5) 0.2351(5) 0.6019(4) 0.0137(16) Uani 1 1 d . . .
O9 O 0.6040(5) 0.1476(5) 0.4068(4) 0.0121(16) Uani 1 1 d . . .
O10 O 0.7512(5) 0.1643(6) 0.5004(4) 0.0148(16) Uani 1 1 d . . .
O11 O 0.8267(5) 0.1011(5) 0.1785(5) 0.0142(17) Uani 1 1 d . . .
O12 O 0.7604(5) -0.2471(5) 0.6370(5) 0.0132(17) Uani 1 1 d . . .
O13 O 0.7592(5) -0.2527(5) 0.3605(5) 0.0150(18) Uani 1 1 d . . .
O14 O 0.6045(5) 0.1511(5) 0.5933(4) 0.0111(16) Uani 1 1 d . . .
O15 O 0.4162(6) 0.2351(5) 0.3976(4) 0.0146(17) Uani 1 1 d . . .
O16 O 0.3698(6) 0.2520(5) 0.2515(5) 0.0179(18) Uani 1 1 d . . .
O17W O 0.5689(7) 0.5576(7) 0.4373(7) 0.043(3) Uani 1 1 d . . .

loop_
_atom_site_aniso_label
_atom_site_aniso_U_11
_atom_site_aniso_U_22
_atom_site_aniso_U_33
_atom_site_aniso_U_23
_atom_site_aniso_U_13
_atom_site_aniso_U_12
Rb1 0.0226(6) 0.0220(6) 0.0387(7) 0.0079(6) -0.0084(6) -0.0032(5)
Rb2 0.0195(6) 0.0309(6) 0.0258(6) 0.0126(6) 0.0054(5) 0.0062(5)
Rb3 0.0178(5) 0.0163(5) 0.0136(5) -0.0005(5) 0.0005(4) -0.0021(4)
Rb4 0.0330(7) 0.0428(8) 0.0252(7) 0.0024(7) 0.0006(6) -0.0029(6)
U1 0.0107(2) 0.00752(19) 0.00553(19) -0.00037(14) 0.00112(13) 0.00120(14)
U2 0.00814(19) 0.01058(19) 0.00300(18) 0.00011(16) -0.00037(14) -0.00101(14)
Si1 0.0086(14) 0.0091(14) 0.0032(13) -0.0004(11) -0.0004(11) 0.0001(11)
Si2 0.0089(14) 0.0079(13) 0.0019(13) -0.0005(11) -0.0010(11) 0.0002(11)
Si3 0.0100(14) 0.0097(14) 0.0032(13) -0.0001(11) 0.0026(11) -0.0009(11)
Si4 0.0110(15) 0.0091(14) 0.0038(13) 0.0006(11) 0.0016(11) 0.0001(11)
O1 0.017(4) 0.016(4) 0.010(3) -0.003(3) -0.004(3) -0.004(3)
O2 0.013(4) 0.013(4) 0.017(4) 0.002(3) -0.005(3) 0.010(3)
O3 0.017(4) 0.012(4) 0.016(4) 0.002(3) 0.004(3) 0.006(3)
O4 0.017(4) 0.010(4) 0.025(5) 0.002(3) 0.008(4) -0.001(3)
O5 0.021(4) 0.020(4) 0.009(4) 0.008(3) 0.003(4) -0.007(3)
O6 0.017(4) 0.017(4) 0.017(4) -0.004(4) 0.001(4) 0.001(4)
O7 0.017(4) 0.014(4) 0.011(4) -0.007(3) 0.002(3) 0.003(3)
O8 0.013(4) 0.016(4) 0.012(4) 0.004(3) 0.005(3) 0.002(3)
O9 0.015(4) 0.013(4) 0.008(4) 0.000(3) 0.003(3) -0.006(3)
O10 0.015(4) 0.027(4) 0.003(3) 0.001(4) 0.000(3) -0.005(3)
O11 0.020(4) 0.007(4) 0.016(4) 0.002(3) 0.001(3) -0.001(3)
O12 0.011(4) 0.011(4) 0.017(4) -0.002(3) 0.001(4) -0.001(3)
O13 0.010(4) 0.014(4) 0.020(4) 0.009(3) -0.001(4) 0.001(3)
O14 0.007(4) 0.016(4) 0.010(4) 0.002(3) 0.002(3) 0.001(3)
O15 0.022(4) 0.014(4) 0.008(4) 0.000(3) -0.007(3) -0.007(4)
O16 0.020(4) 0.026(4) 0.007(4) 0.009(3) -0.006(4) -0.004(3)
O17W 0.038(6) 0.031(6) 0.060(7) -0.012(5) 0.016(6) -0.009(5)

loop_
_atom_type_symbol
_atom_type_description
_atom_type_scat_dispersion_real
_atom_type_scat_dispersion_imag
_atom_type_scat_source
O O 0.0106 0.0060 'International Tables Vol C Tables 4.2.6.8 and 6.1.1.4'
Si Si 0.0817 0.0704 'International Tables Vol C Tables 4.2.6.8 and 6.1.1.4'
Rb Rb -0.9393 2.9676 'International Tables Vol C Tables 4.2.6.8 and 6.1.1.4'
U U -9.6767 9.6646 'International Tables Vol C Tables 4.2.6.8 and 6.1.1.4'
H H 0.0000 0.0000 'International Tables Vol C Tables 4.2.6.8 and 6.1.1.4'

loop_
_geom_angle_atom_site_label_1
_geom_angle_atom_site_label_2
_geom_angle_atom_site_label_3
_geom_angle
_geom_angle_site_symmetry_1
_geom_angle_site_symmetry_3
_geom_angle_publ_flag
O17W Rb1 O7 126.6(3) . 3_655 ?
O17W Rb1 O15 144.1(3) . . ?
O7 Rb1 O15 77.8(2) 3_655 . ?
O17W Rb1 O5 86.0(3) . . ?
O7 Rb1 O5 122.1(2) 3_655 . ?
O15 Rb1 O5 58.2(2) . . ?
O17W Rb1 O3 90.6(3) . 3_655 ?
O7 Rb1 O3 56.3(2) 3_655 3_655 ?
O15 Rb1 O3 125.0(2) . 3_655 ?
O5 Rb1 O3 173.5(2) . 3_655 ?
O17W Rb1 O17W 69.6(3) . 5_666 ?
O7 Rb1 O17W 87.4(3) 3_655 5_666 ?
O15 Rb1 O17W 88.1(2) . 5_666 ?
O5 Rb1 O17W 58.0(3) . 5_666 ?
O3 Rb1 O17W 115.6(3) 3_655 5_666 ?
O17W Rb1 O2 69.2(3) . 8_765 ?
O7 Rb1 O2 140.4(2) 3_655 8_765 ?
O15 Rb1 O2 110.5(2) . 8_765 ?
O5 Rb1 O2 92.5(2) . 8_765 ?
O3 Rb1 O2 91.3(2) 3_655 8_765 ?
O17W Rb1 O2 130.3(2) 5_666 8_765 ?
O17W Rb1 O16 161.9(3) . . ?
O7 Rb1 O16 64.9(2) 3_655 . ?
O15 Rb1 O16 44.92(19) . . ?
O5 Rb1 O16 99.2(2) . . ?
O3 Rb1 O16 85.74(18) 3_655 . ?
O17W Rb1 O16 127.8(2) 5_666 . ?
O2 Rb1 O16 93.15(19) 8_765 . ?
O17W Rb1 Si2 167.7(3) . . ?
O7 Rb1 Si2 60.89(16) 3_655 . ?
O15 Rb1 Si2 23.66(15) . . ?
O5 Rb1 Si2 81.81(16) . . ?
O3 Rb1 Si2 101.55(15) 3_655 . ?
O17W Rb1 Si2 102.95(19) 5_666 . ?
O2 Rb1 Si2 111.90(15) 8_765 . ?
O16 Rb1 Si2 25.11(13) . . ?
O17W Rb1 Si1 136.3(2) . 8_665 ?
O7 Rb1 Si1 22.36(15) 3_655 8_665 ?
O15 Rb1 Si1 58.16(17) . 8_665 ?
O5 Rb1 Si1 100.19(16) . 8_665 ?
O3 Rb1 Si1 78.59(15) 3_655 8_665 ?
O17W Rb1 Si1 77.3(2) 5_666 8_665 ?
O2 Rb1 Si1 151.76(15) 8_765 8_665 ?
O16 Rb1 Si1 60.11(14) . 8_665 ?
Si2 Rb1 Si1 46.51(6) . 8_665 ?
O17W Rb1 U1 114.5(2) . 3_655 ?
O7 Rb1 U1 33.51(14) 3_655 3_655 ?
O15 Rb1 U1 99.84(16) . 3_655 ?
O5 Rb1 U1 154.50(15) . 3_655 ?
O3 Rb1 U1 25.95(14) 3_655 3_655 ?
O17W Rb1 U1 113.2(2) 5_666 3_655 ?
O2 Rb1 U1 108.47(15) 8_765 3_655 ?
O16 Rb1 U1 66.18(13) . 3_655 ?
Si2 Rb1 U1 77.09(5) . 3_655 ?
Si1 Rb1 U1 54.64(5) 8_665 3_655 ?
O17W Rb1 U2 111.4(2) . . ?
O7 Rb1 U2 101.92(15) 3_655 . ?
O15 Rb1 U2 32.73(15) . . ?
O5 Rb1 U2 25.59(15) . . ?
O3 Rb1 U2 156.52(14) 3_655 . ?
O17W Rb1 U2 67.44(19) 5_666 . ?
O2 Rb1 U2 103.95(14) 8_765 . ?
O16 Rb1 U2 75.87(12) . . ?
Si2 Rb1 U2 56.38(5) . . ?
Si1 Rb1 U2 79.61(5) 8_665 . ?
U1 Rb1 U2 130.57(3) 3_655 . ?
O12 Rb2 O3 75.7(2) 2_654 . ?
O12 Rb2 O16 147.5(2) 2_654 . ?
O3 Rb2 O16 116.3(2) . . ?
O12 Rb2 O14 51.7(2) 2_654 7_565 ?
O3 Rb2 O14 116.9(2) . 7_565 ?
O16 Rb2 O14 98.2(2) . 7_565 ?
O12 Rb2 O9 115.8(2) 2_654 . ?
O3 Rb2 O9 67.2(2) . . ?
O16 Rb2 O9 96.5(2) . . ?
O14 Rb2 O9 160.3(2) 7_565 . ?
O12 Rb2 O13 74.7(2) 2_654 8_765 ?
O3 Rb2 O13 80.2(2) . 8_765 ?
O16 Rb2 O13 135.1(2) . 8_765 ?
O14 Rb2 O13 111.2(2) 7_565 8_765 ?
O9 Rb2 O13 49.37(19) . 8_765 ?
O12 Rb2 O8 99.7(2) 2_654 7_565 ?
O3 Rb2 O8 110.5(2) . 7_565 ?
O16 Rb2 O8 48.1(2) . 7_565 ?
O14 Rb2 O8 57.42(19) 7_565 7_565 ?
O9 Rb2 O8 141.3(2) . 7_565 ?
O13 Rb2 O8 166.68(19) 8_765 7_565 ?
O12 Rb2 O2 78.65(19) 2_654 8_765 ?
O3 Rb2 O2 142.8(2) . 8_765 ?
O16 Rb2 O2 99.8(2) . 8_765 ?
O14 Rb2 O2 63.14(19) 7_565 8_765 ?
O9 Rb2 O2 101.44(19) . 8_765 ?
O13 Rb2 O2 67.17(19) 8_765 8_765 ?
O8 Rb2 O2 100.0(2) 7_565 8_765 ?
O12 Rb2 O15 165.5(2) 2_654 . ?
O3 Rb2 O15 106.3(2) . . ?
O16 Rb2 O15 44.9(2) . . ?
O14 Rb2 O15 133.63(19) 7_565 . ?
O9 Rb2 O15 54.42(19) . . ?
O13 Rb2 O15 91.4(2) 8_765 . ?
O8 Rb2 O15 92.99(17) 7_565 . ?
O2 Rb2 O15 92.44(18) 8_765 . ?
O12 Rb2 Si1 27.08(15) 2_654 3_655 ?
O3 Rb2 Si1 101.08(16) . 3_655 ?
O16 Rb2 Si1 124.72(16) . 3_655 ?
O14 Rb2 Si1 26.59(14) 7_565 3_655 ?
O9 Rb2 Si1 136.50(15) . 3_655 ?
O13 Rb2 Si1 88.14(15) 8_765 3_655 ?
O8 Rb2 Si1 82.15(14) 7_565 3_655 ?
O2 Rb2 Si1 61.80(14) 8_765 3_655 ?
O15 Rb2 Si1 152.13(14) . 3_655 ?
O12 Rb2 Si3 90.71(16) 2_654 . ?
O3 Rb2 Si3 63.34(16) . . ?
O16 Rb2 Si3 121.82(16) . . ?
O14 Rb2 Si3 136.07(15) 7_565 . ?
O9 Rb2 Si3 25.93(15) . . ?
O13 Rb2 Si3 26.48(14) 8_765 . ?
O8 Rb2 Si3 166.27(15) 7_565 . ?
O2 Rb2 Si3 90.67(15) 8_765 . ?
O15 Rb2 Si3 77.90(13) . . ?
Si1 Rb2 Si3 110.68(7) 3_655 . ?
O12 Rb2 Si4 122.98(16) 2_654 3_655 ?
O3 Rb2 Si4 121.83(17) . 3_655 ?
O16 Rb2 Si4 24.53(15) . 3_655 ?
O14 Rb2 Si4 74.57(15) 7_565 3_655 ?
O9 Rb2 Si4 120.98(15) . 3_655 ?
O13 Rb2 Si4 153.01(16) 8_765 3_655 ?
O8 Rb2 Si4 25.02(13) 7_565 3_655 ?
O2 Rb2 Si4 94.77(15) 8_765 3_655 ?
O15 Rb2 Si4 68.67(13) . 3_655 ?
Si1 Rb2 Si4 101.11(7) 3_655 3_655 ?
Si3 Rb2 Si4 146.30(7) . 3_655 ?
O9 Rb3 O1 60.5(2) . . ?
O9 Rb3 O14 143.1(2) . 5_656 ?
O1 Rb3 O14 87.6(2) . 5_656 ?
O9 Rb3 O1 87.2(2) . 5_656 ?
O1 Rb3 O1 64.5(3) . 5_656 ?
O14 Rb3 O1 60.9(2) 5_656 5_656 ?
O9 Rb3 O11 95.5(2) . 6_556 ?
O1 Rb3 O11 71.0(2) . 6_556 ?
O14 Rb3 O11 90.3(2) 5_656 6_556 ?
O1 Rb3 O11 126.7(2) 5_656 6_556 ?
O9 Rb3 O4 90.2(2) . . ?
O1 Rb3 O4 126.7(2) . . ?
O14 Rb3 O4 95.7(2) 5_656 . ?
O1 Rb3 O4 71.2(2) 5_656 . ?
O11 Rb3 O4 161.4(2) 6_556 . ?
O9 Rb3 O3 69.3(2) . . ?
O1 Rb3 O3 129.4(2) . . ?
O14 Rb3 O3 141.5(2) 5_656 . ?
O1 Rb3 O3 120.4(2) 5_656 . ?
O11 Rb3 O3 110.1(2) 6_556 . ?
O4 Rb3 O3 55.7(2) . . ?
O9 Rb3 O2 142.7(2) . 6_556 ?
O1 Rb3 O2 122.0(2) . 6_556 ?
O14 Rb3 O2 68.6(2) 5_656 6_556 ?
O1 Rb3 O2 128.9(2) 5_656 6_556 ?
O11 Rb3 O2 57.69(19) 6_556 6_556 ?
O4 Rb3 O2 108.4(2) . 6_556 ?
O3 Rb3 O2 94.4(2) . 6_556 ?
O9 Rb3 U2 114.27(15) . 5_656 ?
O1 Rb3 U2 79.40(15) . 5_656 ?
O14 Rb3 U2 35.53(14) 5_656 5_656 ?
O1 Rb3 U2 27.05(15) 5_656 5_656 ?
O11 Rb3 U2 119.07(15) 6_556 5_656 ?
O4 Rb3 U2 73.87(15) . 5_656 ?
O3 Rb3 U2 129.60(14) . 5_656 ?
O2 Rb3 U2 102.07(14) 6_556 5_656 ?
O9 Rb3 U2 35.35(15) . . ?
O1 Rb3 U2 26.78(15) . . ?
O14 Rb3 U2 114.33(15) 5_656 . ?
O1 Rb3 U2 79.08(15) 5_656 . ?
O11 Rb3 U2 73.78(14) 6_556 . ?
O4 Rb3 U2 118.92(16) . . ?
O3 Rb3 U2 102.89(15) . . ?
O2 Rb3 U2 131.47(14) 6_556 . ?
U2 Rb3 U2 100.80(2) 5_656 . ?
O9 Rb3 Si4 109.54(17) . . ?
O1 Rb3 Si4 126.61(16) . . ?
O14 Rb3 Si4 73.58(15) 5_656 . ?
O1 Rb3 Si4 62.68(16) 5_656 . ?
O11 Rb3 Si4 154.22(15) 6_556 . ?
O4 Rb3 Si4 22.33(15) . . ?
O3 Rb3 Si4 74.73(14) . . ?
O2 Rb3 Si4 97.17(14) 6_556 . ?
U2 Rb3 Si4 56.28(4) 5_656 . ?
U2 Rb3 Si4 130.98(5) . . ?
O9 Rb3 Si2 73.58(16) . . ?
O1 Rb3 Si2 62.03(16) . . ?
O14 Rb3 Si2 109.05(15) 5_656 . ?
O1 Rb3 Si2 125.92(16) 5_656 . ?
O11 Rb3 Si2 22.03(15) 6_556 . ?
O4 Rb3 Si2 154.53(16) . . ?
O3 Rb3 Si2 99.49(15) . . ?
O2 Rb3 Si2 76.64(14) 6_556 . ?
U2 Rb3 Si2 130.50(5) 5_656 . ?
U2 Rb3 Si2 56.09(4) . . ?
Si4 Rb3 Si2 171.35(6) . . ?
O1 Rb4 O5 144.5(2) 5_656 8_755 ?
O1 Rb4 O6 92.6(2) 5_656 . ?
O5 Rb4 O6 112.0(2) 8_755 . ?
O1 Rb4 O4 66.8(2) 5_656 . ?
O5 Rb4 O4 104.8(2) 8_755 . ?
O6 Rb4 O4 56.8(2) . . ?
O1 Rb4 O11 66.1(2) 5_656 2_655 ?
O5 Rb4 O11 107.1(2) 8_755 2_655 ?
O6 Rb4 O11 134.8(2) . 2_655 ?
O4 Rb4 O11 131.7(2) . 2_655 ?
O1 Rb4 O7 92.4(2) 5_656 2_655 ?
O5 Rb4 O7 113.3(2) 8_755 2_655 ?
O6 Rb4 O7 86.87(19) . 2_655 ?
O4 Rb4 O7 135.26(19) . 2_655 ?
O11 Rb4 O7 56.76(18) 2_655 2_655 ?
O1 Rb4 O17W 138.8(2) 5_656 8_755 ?
O5 Rb4 O17W 73.8(2) 8_755 8_755 ?
O6 Rb4 O17W 48.1(2) . 8_755 ?
O4 Rb4 O17W 93.8(2) . 8_755 ?
O11 Rb4 O17W 129.4(2) 2_655 8_755 ?
O7 Rb4 O17W 76.0(2) 2_655 8_755 ?
O1 Rb4 O12 87.6(2) 5_656 . ?
O5 Rb4 O12 67.10(19) 8_755 . ?
O6 Rb4 O12 178.27(19) . . ?
O4 Rb4 O12 121.73(19) . . ?
O11 Rb4 O12 46.76(18) 2_655 . ?
O7 Rb4 O12 94.84(17) 2_655 . ?
O17W Rb4 O12 132.1(2) 8_755 . ?
O1 Rb4 O13 87.34(19) 5_656 . ?
O5 Rb4 O13 66.2(2) 8_755 . ?
O6 Rb4 O13 94.70(18) . . ?
O4 Rb4 O13 45.97(19) . . ?
O11 Rb4 O13 121.77(19) 2_655 . ?
O7 Rb4 O13 178.42(18) 2_655 . ?
O17W Rb4 O13 105.2(2) 8_755 . ?
O12 Rb4 O13 83.58(18) . . ?
O1 Rb4 Si2 64.74(15) 5_656 5_656 ?
O5 Rb4 Si2 93.77(15) 8_755 5_656 ?
O6 Rb4 Si2 154.22(15) . 5_656 ?
O4 Rb4 Si2 118.33(15) . 5_656 ?
O11 Rb4 Si2 25.98(13) 2_655 5_656 ?
O7 Rb4 Si2 82.32(14) 2_655 5_656 ?
O17W Rb4 Si2 147.74(19) 8_755 5_656 ?
O12 Rb4 Si2 26.74(14) . 5_656 ?
O13 Rb4 Si2 96.16(14) . 5_656 ?
O1 Rb4 Si4 65.08(15) 5_656 . ?
O5 Rb4 Si4 92.20(16) 8_755 . ?
O6 Rb4 Si4 82.43(15) . . ?
O4 Rb4 Si4 25.91(14) . . ?
O11 Rb4 Si4 118.15(15) 2_655 . ?
O7 Rb4 Si4 154.43(15) 2_655 . ?
O17W Rb4 Si4 112.33(19) 8_755 . ?
O12 Rb4 Si4 96.08(14) . . ?
O13 Rb4 Si4 26.11(13) . . ?
Si2 Rb4 Si4 97.51(7) 5_656 . ?
O1 Rb4 Si3 81.94(15) 5_656 . ?
O5 Rb4 Si3 129.65(15) 8_755 . ?
O6 Rb4 Si3 23.11(14) . . ?
O4 Rb4 Si3 70.94(14) . . ?
O11 Rb4 Si3 111.73(14) 2_655 . ?
O7 Rb4 Si3 67.04(13) 2_655 . ?
O17W Rb4 Si3 57.02(18) 8_755 . ?
O12 Rb4 Si3 158.48(14) . . ?
O13 Rb4 Si3 114.47(13) . . ?
Si2 Rb4 Si3 133.54(7) 5_656 . ?
Si4 Rb4 Si3 96.46(7) . . ?
O3 U1 O2 179.0(3) . . ?
O3 U1 O4 88.3(3) . . ?
O2 U1 O4 90.8(3) . . ?
O3 U1 O7 87.4(3) . . ?
O2 U1 O7 92.0(3) . . ?
O4 U1 O7 92.2(3) . . ?
O3 U1 O11 89.7(3) . . ?
O2 U1 O11 91.1(3) . . ?
O4 U1 O11 178.0(3) . . ?
O7 U1 O11 88.1(3) . . ?
O3 U1 O6 90.5(3) . . ?
O2 U1 O6 90.1(3) . . ?
O4 U1 O6 86.0(3) . . ?
O7 U1 O6 177.3(3) . . ?
O11 U1 O6 93.6(3) . . ?
O3 U1 Rb1 48.3(2) . 3_645 ?
O2 U1 Rb1 130.8(2) . 3_645 ?
O4 U1 Rb1 72.3(2) . 3_645 ?
O7 U1 Rb1 44.9(2) . 3_645 ?
O11 U1 Rb1 106.6(2) . 3_645 ?
O6 U1 Rb1 132.4(2) . 3_645 ?
O3 U1 Rb3 134.3(2) . 6_656 ?
O2 U1 Rb3 46.3(2) . 6_656 ?
O4 U1 Rb3 133.5(2) . 6_656 ?
O7 U1 Rb3 75.6(2) . 6_656 ?
O11 U1 Rb3 48.4(2) . 6_656 ?
O6 U1 Rb3 107.2(2) . 6_656 ?
Rb1 U1 Rb3 118.57(3) 3_645 6_656 ?
O3 U1 Rb3 44.4(2) . . ?
O2 U1 Rb3 135.0(2) . . ?
O4 U1 Rb3 47.6(2) . . ?
O7 U1 Rb3 103.9(2) . . ?
O11 U1 Rb3 130.5(2) . . ?
O6 U1 Rb3 73.3(2) . . ?
Rb1 U1 Rb3 60.65(3) 3_645 . ?
Rb3 U1 Rb3 178.69(3) 6_656 . ?
O3 U1 Rb4 109.9(2) . . ?
O2 U1 Rb4 69.9(2) . . ?
O4 U1 Rb4 46.7(2) . . ?
O7 U1 Rb4 132.3(2) . . ?
O11 U1 Rb4 133.9(2) . . ?
O6 U1 Rb4 47.0(2) . . ?
Rb1 U1 Rb4 117.71(3) 3_645 . ?
Rb3 U1 Rb4 112.87(3) 6_656 . ?
Rb3 U1 Rb4 68.38(2) . . ?
O3 U1 Rb4 68.4(2) . 2_654 ?
O2 U1 Rb4 111.8(2) . 2_654 ?
O4 U1 Rb4 132.9(2) . 2_654 ?
O7 U1 Rb4 48.4(2) . 2_654 ?
O11 U1 Rb4 46.4(2) . 2_654 ?
O6 U1 Rb4 132.1(2) . 2_654 ?
Rb1 U1 Rb4 61.50(3) 3_645 2_654 ?
Rb3 U1 Rb4 68.65(2) 6_656 2_654 ?
Rb3 U1 Rb4 110.09(3) . 2_654 ?
Rb4 U1 Rb4 178.313(12) . 2_654 ?
O3 U1 Rb2 28.0(2) . . ?
O2 U1 Rb2 153.0(2) . . ?
O4 U1 Rb2 106.0(2) . . ?
O7 U1 Rb2 108.0(2) . . ?
O11 U1 Rb2 72.1(2) . . ?
O6 U1 Rb2 70.6(2) . . ?
Rb1 U1 Rb2 75.37(3) 3_645 . ?
Rb3 U1 Rb2 120.53(2) 6_656 . ?
Rb3 U1 Rb2 58.41(2) . . ?
Rb4 U1 Rb2 106.39(3) . . ?
Rb4 U1 Rb2 72.02(3) 2_654 . ?
O1 U2 O5 177.5(4) . . ?
O1 U2 O15 88.3(3) . . ?
O5 U2 O15 89.3(3) . . ?
O1 U2 O8 88.7(3) . . ?
O5 U2 O8 90.9(3) . . ?
O15 U2 O8 100.7(3) . . ?
O1 U2 O14 91.6(3) . . ?
O5 U2 O14 90.8(3) . . ?
O15 U2 O14 173.1(3) . . ?
O8 U2 O14 86.1(3) . . ?
O1 U2 O9 89.9(3) . . ?
O5 U2 O9 90.7(3) . . ?
O15 U2 O9 86.2(3) . . ?
O8 U2 O9 172.9(3) . . ?
O14 U2 O9 87.0(3) . . ?
O1 U2 Rb3 46.4(2) . 5_656 ?
O5 U2 Rb3 135.7(2) . 5_656 ?
O15 U2 Rb3 133.4(2) . 5_656 ?
O8 U2 Rb3 72.7(2) . 5_656 ?
O14 U2 Rb3 48.37(19) . 5_656 ?
O9 U2 Rb3 101.44(19) . 5_656 ?
O1 U2 Rb3 45.9(2) . . ?
O5 U2 Rb3 134.0(2) . . ?
O15 U2 Rb3 73.1(2) . . ?
O8 U2 Rb3 133.5(2) . . ?
O14 U2 Rb3 102.08(19) . . ?
O9 U2 Rb3 46.98(19) . . ?
Rb3 U2 Rb3 79.20(2) 5_656 . ?
O1 U2 Rb1 132.9(2) . . ?
O5 U2 Rb1 44.7(3) . . ?
O15 U2 Rb1 45.0(2) . . ?
O8 U2 Rb1 94.2(2) . . ?
O14 U2 Rb1 135.44(19) . . ?
O9 U2 Rb1 91.84(19) . . ?
Rb3 U2 Rb1 166.60(3) 5_656 . ?
Rb3 U2 Rb1 109.27(3) . . ?
O1 U2 Rb2 110.0(2) . 7_566 ?
O5 U2 Rb2 71.5(2) . 7_566 ?
O15 U2 Rb2 142.8(2) . 7_566 ?
O8 U2 Rb2 49.9(2) . 7_566 ?
O14 U2 Rb2 43.14(19) . 7_566 ?
O9 U2 Rb2 124.40(19) . 7_566 ?
Rb3 U2 Rb2 66.46(2) 5_656 7_566 ?
Rb3 U2 Rb2 142.41(3) . 7_566 ?
Rb1 U2 Rb2 107.41(3) . 7_566 ?
O1 U2 Rb4 38.7(2) . 5_656 ?
O5 U2 Rb4 139.1(3) . 5_656 ?
O15 U2 Rb4 65.2(2) . 5_656 ?
O8 U2 Rb4 65.2(2) . 5_656 ?
O14 U2 Rb4 118.25(19) . 5_656 ?
O9 U2 Rb4 117.10(19) . 5_656 ?
Rb3 U2 Rb4 70.63(3) 5_656 5_656 ?
Rb3 U2 Rb4 70.81(3) . 5_656 ?
Rb1 U2 Rb4 101.79(3) . 5_656 ?
Rb2 U2 Rb4 109.28(3) 7_566 5_656 ?
O1 U2 Rb2 102.0(2) . . ?
O5 U2 Rb2 77.1(2) . . ?
O15 U2 Rb2 50.0(2) . . ?
O8 U2 Rb2 147.6(2) . . ?
O14 U2 Rb2 123.43(18) . . ?
O9 U2 Rb2 39.38(19) . . ?
Rb3 U2 Rb2 135.60(2) 5_656 . ?
Rb3 U2 Rb2 58.85(2) . . ?
Rb1 U2 Rb2 56.23(3) . . ?
Rb2 U2 Rb2 144.63(3) 7_566 . ?
Rb4 U2 Rb2 105.02(3) 5_656 . ?
O7 Si1 O14 113.6(4) 6_556 5_656 ?
O7 Si1 O10 108.6(4) 6_556 5_656 ?
O14 Si1 O10 110.1(4) 5_656 5_656 ?
O7 Si1 O12 109.2(4) 6_556 4_446 ?
O14 Si1 O12 107.0(4) 5_656 4_446 ?
O10 Si1 O12 108.1(4) 5_656 4_446 ?
O7 Si1 Rb2 106.8(3) 6_556 3_645 ?
O14 Si1 Rb2 57.5(3) 5_656 3_645 ?
O10 Si1 Rb2 144.4(3) 5_656 3_645 ?
O12 Si1 Rb2 55.1(3) 4_446 3_645 ?
O7 Si1 Rb1 42.9(3) 6_556 8_655 ?
O14 Si1 Rb1 155.8(3) 5_656 8_655 ?
O10 Si1 Rb1 79.5(3) 5_656 8_655 ?
O12 Si1 Rb1 89.9(3) 4_446 8_655 ?
Rb2 Si1 Rb1 126.41(8) 3_645 8_655 ?
O7 Si1 Rb4 54.3(3) 6_556 5_656 ?
O14 Si1 Rb4 96.2(3) 5_656 5_656 ?
O10 Si1 Rb4 67.7(3) 5_656 5_656 ?
O12 Si1 Rb4 156.1(3) 4_446 5_656 ?
Rb2 Si1 Rb4 141.00(9) 3_645 5_656 ?
Rb1 Si1 Rb4 66.27(5) 8_655 5_656 ?
O7 Si1 Rb3 79.0(3) 6_556 . ?
O14 Si1 Rb3 34.9(3) 5_656 . ?
O10 Si1 Rb3 119.9(3) 5_656 . ?
O12 Si1 Rb3 125.7(3) 4_446 . ?
Rb2 Si1 Rb3 70.99(6) 3_645 . ?
Rb1 Si1 Rb3 120.97(8) 8_655 . ?
Rb4 Si1 Rb3 71.83(5) 5_656 . ?
O11 Si2 O16 110.7(4) 6_556 . ?
O11 Si2 O15 115.7(4) 6_556 . ?
O16 Si2 O15 103.9(4) . . ?
O11 Si2 O12 108.5(4) 6_556 5_656 ?
O16 Si2 O12 109.4(4) . 5_656 ?
O15 Si2 O12 108.4(4) . 5_656 ?
O11 Si2 Rb4 62.6(3) 6_556 5_656 ?
O16 Si2 Rb4 169.9(3) . 5_656 ?
O15 Si2 Rb4 86.2(3) . 5_656 ?
O12 Si2 Rb4 67.8(3) 5_656 5_656 ?
O11 Si2 Rb1 157.5(3) 6_556 . ?
O16 Si2 Rb1 70.0(3) . . ?
O15 Si2 Rb1 45.7(3) . . ?
O12 Si2 Rb1 91.6(3) 5_656 . ?
Rb4 Si2 Rb1 119.28(8) 5_656 . ?
O11 Si2 Rb2 98.7(3) 6_556 . ?
O16 Si2 Rb2 49.0(3) . . ?
O15 Si2 Rb2 66.9(3) . . ?
O12 Si2 Rb2 150.8(3) 5_656 . ?
Rb4 Si2 Rb2 137.14(9) 5_656 . ?
Rb1 Si2 Rb2 64.07(5) . . ?
O11 Si2 Rb3 45.0(3) 6_556 . ?
O16 Si2 Rb3 104.1(3) . . ?
O15 Si2 Rb3 75.3(3) . . ?
O12 Si2 Rb3 144.0(3) 5_656 . ?
Rb4 Si2 Rb3 76.89(6) 5_656 . ?
Rb1 Si2 Rb3 112.51(7) . . ?
Rb2 Si2 Rb3 64.68(5) . . ?
O11 Si2 Rb2 87.6(3) 6_556 6_556 ?
O16 Si2 Rb2 88.3(3) . 6_556 ?
O15 Si2 Rb2 146.4(3) . 6_556 ?
O12 Si2 Rb2 38.4(3) 5_656 6_556 ?
Rb4 Si2 Rb2 83.83(6) 5_656 6_556 ?
Rb1 Si2 Rb2 114.79(7) . 6_556 ?
Rb2 Si2 Rb2 136.40(8) . 6_556 ?
Rb3 Si2 Rb2 132.52(8) . 6_556 ?
O6 Si3 O9 113.4(4) . . ?
O6 Si3 O10 107.6(4) . . ?
O9 Si3 O10 110.7(4) . . ?
O6 Si3 O13 109.1(4) . 8_765 ?
O9 Si3 O13 107.6(4) . 8_765 ?
O10 Si3 O13 108.3(4) . 8_765 ?
O6 Si3 Rb2 100.0(3) . . ?
O9 Si3 Rb2 57.5(3) . . ?
O10 Si3 Rb2 152.4(3) . . ?
O13 Si3 Rb2 59.7(3) 8_765 . ?
O6 Si3 Rb4 52.0(3) . . ?
O9 Si3 Rb4 96.3(3) . . ?
O10 Si3 Rb4 69.0(3) . . ?
O13 Si3 Rb4 154.8(3) 8_765 . ?
Rb2 Si3 Rb4 133.12(8) . . ?
O6 Si3 Rb3 78.8(3) . . ?
O9 Si3 Rb3 34.7(3) . . ?
O10 Si3 Rb3 121.3(3) . . ?
O13 Si3 Rb3 124.8(3) 8_765 . ?
Rb2 Si3 Rb3 65.13(5) . . ?
Rb4 Si3 Rb3 72.21(6) . . ?
O8 Si4 O4 115.0(4) 5_656 . ?
O8 Si4 O16 106.1(4) 5_656 3_645 ?
O4 Si4 O16 107.9(4) . 3_645 ?
O8 Si4 O13 109.7(4) 5_656 . ?
O4 Si4 O13 109.1(4) . . ?
O16 Si4 O13 108.9(4) 3_645 . ?
O8 Si4 Rb4 85.8(3) 5_656 . ?
O4 Si4 Rb4 60.9(3) . . ?
O16 Si4 Rb4 166.9(3) 3_645 . ?
O13 Si4 Rb4 71.1(3) . . ?
O8 Si4 Rb2 60.0(3) 5_656 3_645 ?
O4 Si4 Rb2 108.7(3) . 3_645 ?
O16 Si4 Rb2 50.4(3) 3_645 3_645 ?
O13 Si4 Rb2 141.3(3) . 3_645 ?
Rb4 Si4 Rb2 137.19(9) . 3_645 ?
O8 Si4 Rb3 74.4(3) 5_656 . ?
O4 Si4 Rb3 45.9(3) . . ?
O16 Si4 Rb3 101.0(3) 3_645 . ?
O13 Si4 Rb3 146.7(3) . . ?
Rb4 Si4 Rb3 76.42(6) . . ?
Rb2 Si4 Rb3 70.39(6) 3_645 . ?
U2 O1 Rb3 107.3(3) . . ?
U2 O1 Rb3 106.6(3) . 5_656 ?
Rb3 O1 Rb3 115.5(3) . 5_656 ?
U2 O1 Rb4 119.4(3) . 5_656 ?
Rb3 O1 Rb4 104.5(2) . 5_656 ?
Rb3 O1 Rb4 103.9(2) 5_656 5_656 ?
U1 O2 Rb3 108.1(3) . 6_656 ?
U1 O2 Rb1 151.1(4) . 8_755 ?
Rb3 O2 Rb1 81.87(19) 6_656 8_755 ?
U1 O2 Rb2 129.7(3) . 8_755 ?
Rb3 O2 Rb2 88.00(19) 6_656 8_755 ?
Rb1 O2 Rb2 76.45(16) 8_755 8_755 ?
U1 O3 Rb2 135.2(4) . . ?
U1 O3 Rb3 111.0(3) . . ?
Rb2 O3 Rb3 87.7(2) . . ?
U1 O3 Rb1 105.7(3) . 3_645 ?
Rb2 O3 Rb1 117.0(3) . 3_645 ?
Rb3 O3 Rb1 83.0(2) . 3_645 ?
Si4 O4 U1 142.7(5) . . ?
Si4 O4 Rb3 111.8(4) . . ?
U1 O4 Rb3 99.4(3) . . ?
Si4 O4 Rb4 93.2(4) . . ?
U1 O4 Rb4 102.8(3) . . ?
Rb3 O4 Rb4 97.6(2) . . ?
U2 O5 Rb1 109.7(3) . . ?
U2 O5 Rb4 147.7(4) . 8_765 ?
Rb1 O5 Rb4 95.1(2) . 8_765 ?
Si3 O6 U1 136.9(5) . . ?
Si3 O6 Rb4 104.9(4) . . ?
U1 O6 Rb4 102.2(3) . . ?
Si1 O7 U1 137.0(5) 6_656 . ?
Si1 O7 Rb1 114.7(4) 6_656 3_645 ?
U1 O7 Rb1 101.6(3) . 3_645 ?
Si1 O7 Rb4 102.7(3) 6_656 2_654 ?
U1 O7 Rb4 101.3(3) . 2_654 ?
Rb1 O7 Rb4 87.0(2) 3_645 2_654 ?
Si4 O8 U2 148.0(5) 5_656 . ?
Si4 O8 Rb2 95.0(3) 5_656 7_566 ?
U2 O8 Rb2 99.2(3) . 7_566 ?
Si3 O9 U2 127.6(4) . . ?
Si3 O9 Rb3 126.5(4) . . ?
U2 O9 Rb3 97.7(3) . . ?
Si3 O9 Rb2 96.6(3) . . ?
U2 O9 Rb2 113.1(3) . . ?
Rb3 O9 Rb2 88.1(2) . . ?
Si1 O10 Si3 140.3(5) 5_656 . ?
Si2 O11 U1 143.9(5) 6_656 . ?
Si2 O11 Rb3 113.0(4) 6_656 6_656 ?
U1 O11 Rb3 97.7(2) . 6_656 ?
Si2 O11 Rb4 91.4(3) 6_656 2_654 ?
U1 O11 Rb4 103.4(3) . 2_654 ?
Rb3 O11 Rb4 97.7(2) 6_656 2_654 ?
Si1 O12 Si2 131.4(5) 4_546 5_656 ?
Si1 O12 Rb2 97.9(3) 4_546 2_655 ?
Si2 O12 Rb2 121.2(4) 5_656 2_655 ?
Si1 O12 Rb4 109.8(4) 4_546 . ?
Si2 O12 Rb4 85.4(3) 5_656 . ?
Rb2 O12 Rb4 108.7(2) 2_655 . ?
Si4 O13 Si3 133.6(5) . 8_755 ?
Si4 O13 Rb2 121.8(4) . 8_755 ?
Si3 O13 Rb2 93.8(3) 8_755 8_755 ?
Si4 O13 Rb4 82.8(3) . . ?
Si3 O13 Rb4 107.5(4) 8_755 . ?
Rb2 O13 Rb4 117.8(2) 8_755 . ?
Si1 O14 U2 128.6(4) 5_656 . ?
Si1 O14 Rb3 126.6(4) 5_656 5_656 ?
U2 O14 Rb3 96.1(2) . 5_656 ?
Si1 O14 Rb2 95.9(3) 5_656 7_566 ?
U2 O14 Rb2 106.3(3) . 7_566 ?
Rb3 O14 Rb2 97.4(2) 5_656 7_566 ?
Si2 O15 U2 147.0(5) . . ?
Si2 O15 Rb1 110.6(4) . . ?
U2 O15 Rb1 102.3(3) . . ?
Si2 O15 Rb2 88.1(3) . . ?
U2 O15 Rb2 101.3(3) . . ?
Rb1 O15 Rb2 77.26(18) . . ?
Si2 O16 Si4 146.6(6) . 3_655 ?
Si2 O16 Rb2 107.4(4) . . ?
Si4 O16 Rb2 105.1(4) 3_655 . ?
Si2 O16 Rb1 84.9(3) . . ?
Si4 O16 Rb1 111.3(3) 3_655 . ?
Rb2 O16 Rb1 75.02(17) . . ?
Rb1 O17W Rb1 110.4(3) . 5_666 ?
Rb1 O17W Rb4 93.6(3) . 8_765 ?
Rb1 O17W Rb4 82.1(3) 5_666 8_765 ?

loop_
_geom_bond_atom_site_label_1
_geom_bond_atom_site_label_2
_geom_bond_distance
_geom_bond_site_symmetry_2
_geom_bond_publ_flag
Rb1 O17W 2.802(10) . ?
Rb1 O7 2.869(8) 3_655 ?
Rb1 O15 2.886(8) . ?
Rb1 O5 2.980(8) . ?
Rb1 O3 3.089(8) 3_655 ?
Rb1 O17W 3.116(11) 5_666 ?
Rb1 O2 3.153(8) 8_765 ?
Rb1 O16 3.558(8) . ?
Rb1 Si2 3.772(3) . ?
Rb1 Si1 3.827(3) 8_665 ?
Rb1 U1 3.9821(13) 3_655 ?
Rb1 U2 3.9900(13) . ?
Rb2 O12 2.953(8) 2_654 ?
Rb2 O3 2.952(7) . ?
Rb2 O16 3.022(8) . ?
Rb2 O14 3.025(7) 7_565 ?
Rb2 O9 3.109(7) . ?
Rb2 O13 3.170(8) 8_765 ?
Rb2 O8 3.293(8) 7_565 ?
Rb2 O2 3.354(7) 8_765 ?
Rb2 O15 3.519(8) . ?
Rb2 Si1 3.569(3) 3_655 ?
Rb2 Si3 3.664(3) . ?
Rb2 Si4 3.787(3) 3_655 ?
Rb3 O9 2.856(7) . ?
Rb3 O1 2.911(8) . ?
Rb3 O14 2.895(7) 5_656 ?
Rb3 O1 2.908(8) 5_656 ?
Rb3 O11 3.024(8) 6_556 ?
Rb3 O4 3.038(8) . ?
Rb3 O3 3.042(8) . ?
Rb3 O2 3.044(8) 6_556 ?
Rb3 U2 3.8513(12) 5_656 ?
Rb3 U2 3.8717(12) . ?
Rb3 Si4 3.931(3) . ?
Rb3 Si2 3.938(3) . ?
Rb4 O1 3.068(8) 5_656 ?
Rb4 O5 3.165(8) 8_755 ?
Rb4 O6 3.228(8) . ?
Rb4 O4 3.217(9) . ?
Rb4 O11 3.252(8) 2_655 ?
Rb4 O7 3.329(8) 2_655 ?
Rb4 O17W 3.395(12) 8_755 ?
Rb4 O12 3.401(8) . ?
Rb4 O13 3.505(8) . ?
Rb4 Si2 3.661(3) 5_656 ?
Rb4 Si4 3.675(3) . ?
Rb4 Si3 3.961(3) . ?
U1 O3 1.811(8) . ?
U1 O2 1.826(7) . ?
U1 O4 2.243(8) . ?
U1 O7 2.244(7) . ?
U1 O11 2.254(8) . ?
U1 O6 2.253(8) . ?
U1 Rb1 3.9821(13) 3_645 ?
U1 Rb3 4.0059(12) 6_656 ?
U1 Rb4 4.3651(15) 2_654 ?
U2 O1 1.828(7) . ?
U2 O5 1.831(8) . ?
U2 O15 2.208(7) . ?
U2 O8 2.207(7) . ?
U2 O14 2.251(7) . ?
U2 O9 2.260(7) . ?
U2 Rb3 3.8513(12) 5_656 ?
U2 Rb2 4.2466(13) 7_566 ?
U2 Rb4 4.2728(15) 5_656 ?
Si1 O7 1.603(8) 6_556 ?
Si1 O14 1.606(8) 5_656 ?
Si1 O10 1.628(8) 5_656 ?
Si1 O12 1.640(8) 4_446 ?
Si1 Rb2 3.569(3) 3_645 ?
Si1 Rb1 3.827(3) 8_655 ?
Si1 Rb4 4.000(3) 5_656 ?
Si2 O11 1.604(8) 6_556 ?
Si2 O16 1.607(8) . ?
Si2 O15 1.617(8) . ?
Si2 O12 1.653(8) 5_656 ?
Si2 Rb4 3.661(3) 5_656 ?
Si2 Rb2 4.063(3) 6_556 ?
Si3 O6 1.609(8) . ?
Si3 O9 1.612(8) . ?
Si3 O10 1.633(8) . ?
Si3 O13 1.637(8) 8_765 ?
Si4 O8 1.608(8) 5_656 ?
Si4 O4 1.608(8) . ?
Si4 O16 1.629(8) 3_645 ?
Si4 O13 1.631(8) . ?
Si4 Rb2 3.787(3) 3_645 ?
O1 Rb3 2.908(8) 5_656 ?
O1 Rb4 3.068(8) 5_656 ?
O2 Rb3 3.044(8) 6_656 ?
O2 Rb1 3.153(8) 8_755 ?
O2 Rb2 3.354(7) 8_755 ?
O3 Rb1 3.089(8) 3_645 ?
O5 Rb4 3.165(8) 8_765 ?
O7 Si1 1.603(8) 6_656 ?
O7 Rb1 2.869(8) 3_645 ?
O7 Rb4 3.329(8) 2_654 ?
O8 Si4 1.608(8) 5_656 ?
O8 Rb2 3.293(8) 7_566 ?
O10 Si1 1.628(8) 5_656 ?
O11 Si2 1.604(8) 6_656 ?
O11 Rb3 3.024(8) 6_656 ?
O11 Rb4 3.252(8) 2_654 ?
O12 Si1 1.640(8) 4_546 ?
O12 Si2 1.653(8) 5_656 ?
O12 Rb2 2.953(8) 2_655 ?
O13 Si3 1.637(8) 8_755 ?
O13 Rb2 3.170(8) 8_755 ?
O14 Si1 1.606(8) 5_656 ?
O14 Rb3 2.895(7) 5_656 ?
O14 Rb2 3.025(7) 7_566 ?
O16 Si4 1.629(8) 3_655 ?
O17W Rb1 3.116(11) 5_666 ?
O17W Rb4 3.395(12) 8_765 ?
